data_4302997
loop_
_publ_author_name
'Thomas S. Teets'
'James B. Updegraff'
'Arthur J. Esswein'
'Thomas G. Gray'

_publ_section_title
;
Three-Coordinate, Phosphine-Ligated Azadipyrromethene Complexes of
Univalent Group 11 Metals
;
_journal_name_full 'Inorganic Chemistry'
_journal_page_first 8134
_journal_page_last 8144
_journal_paper_doi 10.1021/ic900208a
_journal_volume 48
_journal_year 2009
_chemical_formula_moiety 'C40 H41 Ag N3 O2 P'
_chemical_formula_sum 'C40 H41 Ag N3 O2 P'
_chemical_formula_weight 734.60
_chemical_name_systematic
; 
 ? 
;
_space_group_IT_number 2
_symmetry_cell_setting triclinic
_symmetry_space_group_name_Hall '-P 1'
_symmetry_space_group_name_H-M 'P -1'
_atom_sites_solution_hydrogens geom
_atom_sites_solution_primary direct
_atom_sites_solution_secondary difmap
_audit_creation_method SHELXL-97
_cell_angle_alpha 110.336(3)
_cell_angle_beta 102.065(3)
_cell_angle_gamma 89.987(4)
_cell_formula_units_Z 2
_cell_length_a 11.4051(8)
_cell_length_b 11.7105(9)
_cell_length_c 15.7693(12)
_cell_measurement_reflns_used 9128
_cell_measurement_temperature 100(2)
_cell_measurement_theta_max 34.66
_cell_measurement_theta_min 2.71
_cell_volume 1925.2(3)
_computing_cell_refinement 'Bruker SMART'
_computing_data_collection 'Bruker SMART'
_computing_data_reduction 'Bruker SAINT'
_computing_molecular_graphics 'Bruker SHELXTL'
_computing_publication_material 'Bruker SHELXTL'
_computing_structure_refinement 'Bruker SHELXTL'
_computing_structure_solution 'Bruker SHELXTL'
_diffrn_ambient_temperature 100(2)
_diffrn_measured_fraction_theta_full 0.993
_diffrn_measured_fraction_theta_max 0.993
_diffrn_measurement_device_type 'Bruker AXS APEX II CCD area detector'
_diffrn_measurement_method 'phi and omega scans'
_diffrn_radiation_monochromator graphite
_diffrn_radiation_source 'fine-focus sealed tube'
_diffrn_radiation_type MoK\a
_diffrn_radiation_wavelength 0.71073
_diffrn_reflns_av_R_equivalents 0.0481
_diffrn_reflns_av_sigmaI/netI 0.0433
_diffrn_reflns_limit_h_max 14
_diffrn_reflns_limit_h_min -14
_diffrn_reflns_limit_k_max 15
_diffrn_reflns_limit_k_min -14
_diffrn_reflns_limit_l_max 20
_diffrn_reflns_limit_l_min -20
_diffrn_reflns_number 30783
_diffrn_reflns_theta_full 27.50
_diffrn_reflns_theta_max 27.50
_diffrn_reflns_theta_min 1.83
_diffrn_standards_decay_% 0
_diffrn_standards_number 0
_exptl_absorpt_coefficient_mu 0.600
_exptl_absorpt_correction_T_max 0.8644
_exptl_absorpt_correction_T_min 0.7615
_exptl_absorpt_correction_type multi-scan
_exptl_absorpt_process_details 'AXScale in APEX2 (Bruker, 2004)'
_exptl_crystal_colour green
_exptl_crystal_density_diffrn 1.267
_exptl_crystal_density_meas ?
_exptl_crystal_density_method .
_exptl_crystal_description 'irregular chunk'
_exptl_crystal_F_000 760
_exptl_crystal_size_max 0.48
_exptl_crystal_size_mid 0.30
_exptl_crystal_size_min 0.25
_platon_squeeze_details
;
;
_refine_diff_density_max 2.741
_refine_diff_density_min -2.016
_refine_diff_density_rms 0.169
_refine_ls_extinction_method none
_refine_ls_goodness_of_fit_ref 1.064
_refine_ls_hydrogen_treatment constr
_refine_ls_matrix_type full
_refine_ls_number_parameters 429
_refine_ls_number_reflns 8775
_refine_ls_number_restraints 0
_refine_ls_restrained_S_all 1.064
_refine_ls_R_factor_all 0.0597
_refine_ls_R_factor_gt 0.0570
_refine_ls_shift/su_max 0.001
_refine_ls_shift/su_mean 0.000
_refine_ls_structure_factor_coef Fsqd
_refine_ls_weighting_details 'calc w=1/[\s^2^(Fo^2^)+(0.1115P)^2^+1.4442P] where P=(Fo^2^+2Fc^2^)/3'
_refine_ls_weighting_scheme calc
_refine_ls_wR_factor_gt 0.1491
_refine_ls_wR_factor_ref 0.1528
_reflns_number_gt 8072
_reflns_number_total 8775
_reflns_threshold_expression >2sigma(I)
_cod_data_source_file ic900208a_si_002_5.cif
_cod_data_source_block ju081706
_cod_depositor_comments
;
The following automatic conversions were performed:
'_symmetry_cell_setting' value 'Triclinic' changed to 'triclinic'
according to '/home/saulius/struct/CIF-dictionaries/cif_core.dic'
dictionary named 'cif_core.dic' version 2.4.1 from 2010-06-29.

Automatic conversion script
Id: cif_fix_enum 1527 2010-12-29 10:47:43Z saulius 
;
_cod_original_cell_volume 1925.2(2)
_cod_database_code 4302997

loop_
_symmetry_equiv_pos_as_xyz
'x, y, z'
'-x, -y, -z'

loop_
_atom_site_label
_atom_site_type_symbol
_atom_site_fract_x
_atom_site_fract_y
_atom_site_fract_z
_atom_site_U_iso_or_equiv
_atom_site_adp_type
_atom_site_occupancy
_atom_site_symmetry_multiplicity
_atom_site_calc_flag
_atom_site_refinement_flags
_atom_site_disorder_assembly
_atom_site_disorder_group
Ag1 Ag 0.753927(15) 0.976711(16) 0.517170(12) 0.02029(10) Uani 1 1 d . . .
P1 P 0.69182(6) 1.02941(6) 0.65726(5) 0.02014(15) Uani 1 1 d . . .
N1 N 0.7188(2) 0.8272(2) 0.37876(15) 0.0190(4) Uani 1 1 d . . .
N3 N 0.8361(2) 1.0794(2) 0.44375(16) 0.0211(4) Uani 1 1 d . . .
N2 N 0.72864(19) 0.9561(2) 0.28647(16) 0.0190(4) Uani 1 1 d . . .
C1 C 0.6976(2) 0.8537(2) 0.29731(18) 0.0195(5) Uani 1 1 d . . .
C18 C 0.6820(2) 0.7088(2) 0.35243(19) 0.0202(5) Uani 1 1 d . . .
C2 C 0.7919(2) 1.0561(2) 0.34971(19) 0.0191(5) Uani 1 1 d . . .
C5 C 0.8915(2) 1.1923(2) 0.47952(19) 0.0214(5) Uani 1 1 d . . .
C3 C 0.8223(2) 1.1611(2) 0.32718(19) 0.0211(5) Uani 1 1 d . . .
C19 C 0.6347(2) 0.6551(2) 0.25485(18) 0.0209(5) Uani 1 1 d . . .
H19 H 0.6032 0.5729 0.2212 0.025 Uiso 1 1 calc R . .
C20 C 0.6436(2) 0.7458(2) 0.21870(18) 0.0196(5) Uani 1 1 d . . .
C17 C 0.6925(2) 0.6453(2) 0.41882(19) 0.0221(5) Uani 1 1 d . . .
C21 C 0.6144(2) 0.7320(2) 0.12057(19) 0.0215(5) Uani 1 1 d . . .
C4 C 0.8844(2) 1.2455(2) 0.40956(19) 0.0226(5) Uani 1 1 d . . .
H4 H 0.9167 1.3246 0.4185 0.027 Uiso 1 1 calc R . .
C39 C 0.5851(3) 0.9170(3) 0.6628(2) 0.0270(6) Uani 1 1 d . . .
H39A H 0.6293 0.8487 0.6735 0.032 Uiso 1 1 calc R . .
H39B H 0.5480 0.9557 0.7164 0.032 Uiso 1 1 calc R . .
C26 C 0.5796(2) 0.8282(2) 0.0894(2) 0.0245(5) Uani 1 1 d . . .
H26 H 0.5735 0.9064 0.1333 0.029 Uiso 1 1 calc R . .
C27 C 0.7975(2) 1.1725(2) 0.23561(19) 0.0217(5) Uani 1 1 d . . .
C22 C 0.6199(3) 0.6178(2) 0.0529(2) 0.0250(5) Uani 1 1 d . . .
H22 H 0.6426 0.5510 0.0720 0.030 Uiso 1 1 calc R . .
C12 C 0.7777(3) 0.6862(3) 0.5036(2) 0.0260(5) Uani 1 1 d . . .
H12 H 0.8303 0.7567 0.5187 0.031 Uiso 1 1 calc R . .
C35 C 0.6113(3) 1.1680(3) 0.6850(2) 0.0259(5) Uani 1 1 d . . .
H35A H 0.5328 1.1522 0.6401 0.031 Uiso 1 1 calc R . .
H35B H 0.5951 1.1874 0.7476 0.031 Uiso 1 1 calc R . .
C32 C 0.7829(3) 1.2873(2) 0.22758(19) 0.0231(5) Uani 1 1 d . . .
H32 H 0.7871 1.3570 0.2821 0.028 Uiso 1 1 calc R . .
C6 C 0.9519(2) 1.2480(2) 0.57747(19) 0.0221(5) Uani 1 1 d . . .
C31 C 0.7624(3) 1.3021(2) 0.1422(2) 0.0245(5) Uani 1 1 d . . .
H31 H 0.7530 1.3811 0.1386 0.029 Uiso 1 1 calc R . .
C11 C 0.9908(2) 1.1775(3) 0.63192(19) 0.0230(5) Uani 1 1 d . . .
H11 H 0.9803 1.0910 0.6045 0.028 Uiso 1 1 calc R . .
C25 C 0.5538(3) 0.8108(3) -0.0050(2) 0.0283(6) Uani 1 1 d . . .
H25 H 0.5318 0.8773 -0.0247 0.034 Uiso 1 1 calc R . .
C37 C 0.8094(3) 1.0558(3) 0.7622(2) 0.0282(6) Uani 1 1 d . . .
H37A H 0.8555 1.1348 0.7778 0.034 Uiso 1 1 calc R . .
H37B H 0.7712 1.0619 0.8144 0.034 Uiso 1 1 calc R . .
C16 C 0.6178(3) 0.5386(3) 0.3974(2) 0.0278(6) Uani 1 1 d . . .
H16 H 0.5609 0.5079 0.3398 0.033 Uiso 1 1 calc R . .
C30 C 0.7557(3) 1.2007(3) 0.0618(2) 0.0251(5) Uani 1 1 d . . .
C10 C 1.0446(2) 1.2318(3) 0.7256(2) 0.0275(6) Uani 1 1 d . . .
H10 H 1.0695 1.1824 0.7618 0.033 Uiso 1 1 calc R . .
C23 C 0.5932(3) 0.5993(3) -0.0407(2) 0.0287(6) Uani 1 1 d . . .
H23 H 0.5973 0.5207 -0.0848 0.034 Uiso 1 1 calc R . .
C29 C 0.7674(3) 1.0849(3) 0.0676(2) 0.0289(6) Uani 1 1 d . . .
H29 H 0.7610 1.0152 0.0127 0.035 Uiso 1 1 calc R . .
C7 C 0.9734(3) 1.3753(3) 0.6190(2) 0.0271(6) Uani 1 1 d . . .
H7 H 0.9509 1.4249 0.5826 0.032 Uiso 1 1 calc R . .
C24 C 0.5603(3) 0.6965(3) -0.0701(2) 0.0281(6) Uani 1 1 d . . .
C13 C 0.7861(3) 0.6252(3) 0.5657(2) 0.0315(6) Uani 1 1 d . . .
H13 H 0.8439 0.6543 0.6230 0.038 Uiso 1 1 calc R . .
C40 C 0.4859(3) 0.8660(3) 0.5751(2) 0.0301(6) Uani 1 1 d . . .
H40A H 0.4478 0.9336 0.5600 0.045 Uiso 1 1 calc R . .
H40B H 0.4256 0.8155 0.5853 0.045 Uiso 1 1 calc R . .
H40C H 0.5205 0.8161 0.5237 0.045 Uiso 1 1 calc R . .
C28 C 0.7884(3) 1.0716(2) 0.1535(2) 0.0255(5) Uani 1 1 d . . .
H28 H 0.7969 0.9923 0.1567 0.031 Uiso 1 1 calc R . .
C8 C 1.0270(3) 1.4298(3) 0.7123(2) 0.0313(6) Uani 1 1 d . . .
H8 H 1.0397 1.5163 0.7396 0.038 Uiso 1 1 calc R . .
C9 C 1.0622(3) 1.3584(3) 0.7664(2) 0.0312(6) Uani 1 1 d . . .
H9 H 1.0978 1.3959 0.8307 0.037 Uiso 1 1 calc R . .
C36 C 0.6798(3) 1.2787(3) 0.6827(2) 0.0325(6) Uani 1 1 d . . .
H36A H 0.7591 1.2929 0.7249 0.049 Uiso 1 1 calc R . .
H36B H 0.6346 1.3509 0.7024 0.049 Uiso 1 1 calc R . .
H36C H 0.6895 1.2633 0.6195 0.049 Uiso 1 1 calc R . .
O1 O 0.5356(2) 0.6691(2) -0.16434(15) 0.0363(5) Uani 1 1 d . . .
C34 C 0.7206(3) 1.3184(3) -0.0362(2) 0.0303(6) Uani 1 1 d . . .
H34A H 0.6471 1.3485 -0.0160 0.045 Uiso 1 1 calc R . .
H34B H 0.7120 1.3090 -0.1014 0.045 Uiso 1 1 calc R . .
H34C H 0.7892 1.3769 0.0018 0.045 Uiso 1 1 calc R . .
C15 C 0.6270(3) 0.4782(3) 0.4597(2) 0.0330(6) Uani 1 1 d . . .
H15 H 0.5760 0.4065 0.4445 0.040 Uiso 1 1 calc R . .
C14 C 0.7098(3) 0.5210(3) 0.5442(2) 0.0342(7) Uani 1 1 d . . .
H14 H 0.7145 0.4797 0.5870 0.041 Uiso 1 1 calc R . .
C33 C 0.5232(3) 0.7704(3) -0.1954(2) 0.0409(8) Uani 1 1 d . . .
H33A H 0.4533 0.8131 -0.1778 0.061 Uiso 1 1 calc R . .
H33B H 0.5122 0.7409 -0.2630 0.061 Uiso 1 1 calc R . .
H33C H 0.5958 0.8267 -0.1667 0.061 Uiso 1 1 calc R . .
C38 C 0.8958(3) 0.9549(4) 0.7516(3) 0.0416(8) Uani 1 1 d . . .
H38A H 0.8502 0.8759 0.7332 0.062 Uiso 1 1 calc R . .
H38B H 0.9532 0.9704 0.8108 0.062 Uiso 1 1 calc R . .
H38C H 0.9394 0.9534 0.7039 0.062 Uiso 1 1 calc R . .
O2 O 0.7399(2) 1.20341(19) -0.02582(14) 0.0303(5) Uani 1 1 d . . .

loop_
_atom_site_aniso_label
_atom_site_aniso_U_11
_atom_site_aniso_U_22
_atom_site_aniso_U_33
_atom_site_aniso_U_23
_atom_site_aniso_U_13
_atom_site_aniso_U_12
Ag1 0.02352(14) 0.01525(13) 0.02163(14) 0.00603(9) 0.00495(9) 0.00141(8)
P1 0.0214(3) 0.0164(3) 0.0222(3) 0.0068(3) 0.0041(2) 0.0014(2)
N1 0.0242(10) 0.0117(10) 0.0183(10) 0.0025(8) 0.0037(8) -0.0004(8)
N3 0.0203(10) 0.0144(10) 0.0264(11) 0.0049(9) 0.0045(8) -0.0002(8)
N2 0.0208(10) 0.0112(9) 0.0229(11) 0.0042(8) 0.0033(8) 0.0009(8)
C1 0.0190(11) 0.0138(11) 0.0250(13) 0.0064(10) 0.0043(9) 0.0017(9)
C18 0.0211(11) 0.0130(11) 0.0254(13) 0.0057(10) 0.0051(9) 0.0012(9)
C2 0.0204(11) 0.0110(11) 0.0258(13) 0.0073(10) 0.0035(9) -0.0001(9)
C5 0.0222(12) 0.0149(11) 0.0251(13) 0.0050(10) 0.0044(9) 0.0000(9)
C3 0.0243(12) 0.0133(11) 0.0258(13) 0.0066(10) 0.0062(10) 0.0008(9)
C19 0.0248(12) 0.0116(11) 0.0230(12) 0.0035(9) 0.0028(9) -0.0015(9)
C20 0.0211(11) 0.0123(11) 0.0230(12) 0.0044(9) 0.0031(9) 0.0010(9)
C17 0.0270(12) 0.0131(11) 0.0272(13) 0.0067(10) 0.0087(10) 0.0035(10)
C21 0.0233(12) 0.0142(11) 0.0258(13) 0.0068(10) 0.0032(10) -0.0014(9)
C4 0.0286(13) 0.0134(11) 0.0234(13) 0.0043(10) 0.0048(10) -0.0016(10)
C39 0.0295(13) 0.0227(13) 0.0313(15) 0.0115(11) 0.0083(11) 0.0005(11)
C26 0.0261(13) 0.0147(12) 0.0296(14) 0.0068(10) 0.0013(10) -0.0006(10)
C27 0.0244(12) 0.0143(11) 0.0255(13) 0.0063(10) 0.0051(10) -0.0018(9)
C22 0.0347(14) 0.0140(12) 0.0250(13) 0.0070(10) 0.0037(11) -0.0023(10)
C12 0.0284(13) 0.0200(13) 0.0303(14) 0.0108(11) 0.0045(11) 0.0023(10)
C35 0.0247(12) 0.0193(12) 0.0320(14) 0.0065(11) 0.0077(10) 0.0041(10)
C32 0.0311(13) 0.0104(11) 0.0244(13) 0.0031(10) 0.0042(10) -0.0025(10)
C6 0.0189(11) 0.0189(12) 0.0262(13) 0.0060(10) 0.0040(9) -0.0015(9)
C31 0.0324(14) 0.0125(11) 0.0274(14) 0.0067(10) 0.0048(11) -0.0015(10)
C11 0.0207(12) 0.0196(12) 0.0264(13) 0.0051(10) 0.0053(10) 0.0021(10)
C25 0.0308(14) 0.0209(13) 0.0336(15) 0.0145(12) -0.0003(11) -0.0015(11)
C37 0.0277(13) 0.0300(15) 0.0226(13) 0.0074(11) 0.0000(10) 0.0038(12)
C16 0.0330(14) 0.0180(13) 0.0319(15) 0.0088(11) 0.0068(11) 0.0000(11)
C30 0.0325(14) 0.0179(12) 0.0240(13) 0.0062(10) 0.0068(10) 0.0016(10)
C10 0.0221(12) 0.0314(15) 0.0276(14) 0.0102(12) 0.0026(10) 0.0016(11)
C23 0.0399(15) 0.0163(12) 0.0253(14) 0.0035(11) 0.0040(11) -0.0025(11)
C29 0.0428(16) 0.0145(12) 0.0269(14) 0.0034(10) 0.0091(12) 0.0007(11)
C7 0.0265(13) 0.0193(13) 0.0321(15) 0.0072(11) 0.0028(11) -0.0011(10)
C24 0.0326(14) 0.0261(14) 0.0244(14) 0.0115(11) -0.0002(11) -0.0077(11)
C13 0.0365(15) 0.0273(14) 0.0332(15) 0.0159(12) 0.0043(12) 0.0049(12)
C40 0.0275(14) 0.0233(14) 0.0384(16) 0.0110(12) 0.0045(12) -0.0003(11)
C28 0.0356(14) 0.0126(11) 0.0289(14) 0.0070(10) 0.0092(11) 0.0021(10)
C8 0.0311(14) 0.0219(14) 0.0333(16) 0.0026(12) 0.0037(12) -0.0050(11)
C9 0.0256(13) 0.0316(15) 0.0258(14) 0.0014(12) -0.0018(10) -0.0047(11)
C36 0.0333(15) 0.0191(13) 0.0445(18) 0.0099(12) 0.0100(13) 0.0038(11)
O1 0.0544(14) 0.0287(11) 0.0234(11) 0.0119(9) -0.0010(9) -0.0093(10)
C34 0.0467(17) 0.0182(13) 0.0260(14) 0.0094(11) 0.0052(12) 0.0015(12)
C15 0.0391(16) 0.0195(13) 0.0440(18) 0.0153(13) 0.0100(13) -0.0018(12)
C14 0.0419(16) 0.0302(16) 0.0403(17) 0.0233(14) 0.0116(13) 0.0061(13)
C33 0.0500(19) 0.0406(19) 0.0331(17) 0.0229(15) -0.0060(14) -0.0184(15)
C38 0.0363(17) 0.0403(19) 0.0417(19) 0.0143(15) -0.0046(14) 0.0119(14)
O2 0.0501(13) 0.0175(9) 0.0233(10) 0.0075(8) 0.0080(9) 0.0037(9)

loop_
_atom_type_symbol
_atom_type_description
_atom_type_scat_dispersion_real
_atom_type_scat_dispersion_imag
_atom_type_scat_source
C C 0.0033 0.0016 'International Tables Vol C Tables 4.2.6.8 and 6.1.1.4'
H H 0.0000 0.0000 'International Tables Vol C Tables 4.2.6.8 and 6.1.1.4'
N N 0.0061 0.0033 'International Tables Vol C Tables 4.2.6.8 and 6.1.1.4'
O O 0.0106 0.0060 'International Tables Vol C Tables 4.2.6.8 and 6.1.1.4'
P P 0.1023 0.0942 'International Tables Vol C Tables 4.2.6.8 and 6.1.1.4'
Ag Ag -0.8971 1.1015 'International Tables Vol C Tables 4.2.6.8 and 6.1.1.4'

loop_
_geom_angle_atom_site_label_1
_geom_angle_atom_site_label_2
_geom_angle_atom_site_label_3
_geom_angle
_geom_angle_site_symmetry_1
_geom_angle_site_symmetry_3
_geom_angle_publ_flag
N1 Ag1 N3 83.31(8) . . ?
N1 Ag1 P1 139.18(6) . . ?
N3 Ag1 P1 135.45(6) . . ?
C35 P1 C37 103.67(14) . . ?
C35 P1 C39 102.09(14) . . ?
C37 P1 C39 102.95(15) . . ?
C35 P1 Ag1 114.41(10) . . ?
C37 P1 Ag1 116.82(10) . . ?
C39 P1 Ag1 115.04(10) . . ?
C18 N1 C1 105.6(2) . . ?
C18 N1 Ag1 131.24(18) . . ?
C1 N1 Ag1 120.81(16) . . ?
C5 N3 C2 106.4(2) . . ?
C5 N3 Ag1 128.13(19) . . ?
C2 N3 Ag1 120.54(16) . . ?
C1 N2 C2 128.3(2) . . ?
N2 C1 N1 128.2(2) . . ?
N2 C1 C20 121.7(2) . . ?
N1 C1 C20 110.0(2) . . ?
N1 C18 C19 112.2(2) . . ?
N1 C18 C17 122.1(2) . . ?
C19 C18 C17 125.7(2) . . ?
N2 C2 N3 127.8(2) . . ?
N2 C2 C3 122.4(2) . . ?
N3 C2 C3 109.8(2) . . ?
N3 C5 C4 111.1(2) . . ?
N3 C5 C6 122.2(2) . . ?
C4 C5 C6 126.7(2) . . ?
C4 C3 C2 105.3(2) . . ?
C4 C3 C27 127.2(2) . . ?
C2 C3 C27 127.5(2) . . ?
C20 C19 C18 106.7(2) . . ?
C20 C19 H19 126.6 . . ?
C18 C19 H19 126.6 . . ?
C19 C20 C1 105.6(2) . . ?
C19 C20 C21 126.7(2) . . ?
C1 C20 C21 127.5(2) . . ?
C12 C17 C16 118.2(3) . . ?
C12 C17 C18 121.8(2) . . ?
C16 C17 C18 120.0(3) . . ?
C22 C21 C26 117.2(3) . . ?
C22 C21 C20 119.6(2) . . ?
C26 C21 C20 123.2(2) . . ?
C3 C4 C5 107.5(2) . . ?
C3 C4 H4 126.3 . . ?
C5 C4 H4 126.3 . . ?
C40 C39 P1 113.2(2) . . ?
C40 C39 H39A 108.9 . . ?
P1 C39 H39A 108.9 . . ?
C40 C39 H39B 108.9 . . ?
P1 C39 H39B 108.9 . . ?
H39A C39 H39B 107.8 . . ?
C25 C26 C21 121.1(3) . . ?
C25 C26 H26 119.5 . . ?
C21 C26 H26 119.5 . . ?
C32 C27 C28 117.4(2) . . ?
C32 C27 C3 120.2(2) . . ?
C28 C27 C3 122.4(2) . . ?
C23 C22 C21 122.2(3) . . ?
C23 C22 H22 118.9 . . ?
C21 C22 H22 118.9 . . ?
C13 C12 C17 121.0(3) . . ?
C13 C12 H12 119.5 . . ?
C17 C12 H12 119.5 . . ?
C36 C35 P1 113.5(2) . . ?
C36 C35 H35A 108.9 . . ?
P1 C35 H35A 108.9 . . ?
C36 C35 H35B 108.9 . . ?
P1 C35 H35B 108.9 . . ?
H35A C35 H35B 107.7 . . ?
C31 C32 C27 121.9(2) . . ?
C31 C32 H32 119.1 . . ?
C27 C32 H32 119.1 . . ?
C11 C6 C7 118.1(3) . . ?
C11 C6 C5 121.8(2) . . ?
C7 C6 C5 120.2(3) . . ?
C32 C31 C30 119.6(2) . . ?
C32 C31 H31 120.2 . . ?
C30 C31 H31 120.2 . . ?
C10 C11 C6 121.1(3) . . ?
C10 C11 H11 119.4 . . ?
C6 C11 H11 119.4 . . ?
C24 C25 C26 120.2(3) . . ?
C24 C25 H25 119.9 . . ?
C26 C25 H25 119.9 . . ?
C38 C37 P1 112.8(2) . . ?
C38 C37 H37A 109.0 . . ?
P1 C37 H37A 109.0 . . ?
C38 C37 H37B 109.0 . . ?
P1 C37 H37B 109.0 . . ?
H37A C37 H37B 107.8 . . ?
C15 C16 C17 120.4(3) . . ?
C15 C16 H16 119.8 . . ?
C17 C16 H16 119.8 . . ?
O2 C30 C31 125.4(3) . . ?
O2 C30 C29 114.9(2) . . ?
C31 C30 C29 119.7(3) . . ?
C11 C10 C9 120.1(3) . . ?
C11 C10 H10 120.0 . . ?
C9 C10 H10 120.0 . . ?
C22 C23 C24 119.8(3) . . ?
C22 C23 H23 120.1 . . ?
C24 C23 H23 120.1 . . ?
C28 C29 C30 120.0(3) . . ?
C28 C29 H29 120.0 . . ?
C30 C29 H29 120.0 . . ?
C8 C7 C6 121.0(3) . . ?
C8 C7 H7 119.5 . . ?
C6 C7 H7 119.5 . . ?
O1 C24 C25 125.0(3) . . ?
O1 C24 C23 115.4(3) . . ?
C25 C24 C23 119.6(3) . . ?
C12 C13 C14 120.1(3) . . ?
C12 C13 H13 119.9 . . ?
C14 C13 H13 119.9 . . ?
C39 C40 H40A 109.5 . . ?
C39 C40 H40B 109.5 . . ?
H40A C40 H40B 109.5 . . ?
C39 C40 H40C 109.5 . . ?
H40A C40 H40C 109.5 . . ?
H40B C40 H40C 109.5 . . ?
C29 C28 C27 121.4(3) . . ?
C29 C28 H28 119.3 . . ?
C27 C28 H28 119.3 . . ?
C7 C8 C9 120.3(3) . . ?
C7 C8 H8 119.9 . . ?
C9 C8 H8 119.9 . . ?
C10 C9 C8 119.4(3) . . ?
C10 C9 H9 120.3 . . ?
C8 C9 H9 120.3 . . ?
C35 C36 H36A 109.5 . . ?
C35 C36 H36B 109.5 . . ?
H36A C36 H36B 109.5 . . ?
C35 C36 H36C 109.5 . . ?
H36A C36 H36C 109.5 . . ?
H36B C36 H36C 109.5 . . ?
C24 O1 C33 116.4(3) . . ?
O2 C34 H34A 109.5 . . ?
O2 C34 H34B 109.5 . . ?
H34A C34 H34B 109.5 . . ?
O2 C34 H34C 109.5 . . ?
H34A C34 H34C 109.5 . . ?
H34B C34 H34C 109.5 . . ?
C16 C15 C14 120.9(3) . . ?
C16 C15 H15 119.5 . . ?
C14 C15 H15 119.5 . . ?
C15 C14 C13 119.4(3) . . ?
C15 C14 H14 120.3 . . ?
C13 C14 H14 120.3 . . ?
O1 C33 H33A 109.5 . . ?
O1 C33 H33B 109.5 . . ?
H33A C33 H33B 109.5 . . ?
O1 C33 H33C 109.5 . . ?
H33A C33 H33C 109.5 . . ?
H33B C33 H33C 109.5 . . ?
C37 C38 H38A 109.5 . . ?
C37 C38 H38B 109.5 . . ?
H38A C38 H38B 109.5 . . ?
C37 C38 H38C 109.5 . . ?
H38A C38 H38C 109.5 . . ?
H38B C38 H38C 109.5 . . ?
C30 O2 C34 117.1(2) . . ?

loop_
_geom_bond_atom_site_label_1
_geom_bond_atom_site_label_2
_geom_bond_distance
_geom_bond_site_symmetry_2
_geom_bond_publ_flag
Ag1 N1 2.229(2) . ?
Ag1 N3 2.255(2) . ?
Ag1 P1 2.3387(7) . ?
P1 C35 1.828(3) . ?
P1 C37 1.830(3) . ?
P1 C39 1.830(3) . ?
N1 C18 1.342(3) . ?
N1 C1 1.397(3) . ?
N3 C5 1.341(3) . ?
N3 C2 1.391(4) . ?
N2 C1 1.327(3) . ?
N2 C2 1.332(3) . ?
C1 C20 1.451(4) . ?
C18 C19 1.426(4) . ?
C18 C17 1.466(4) . ?
C2 C3 1.453(3) . ?
C5 C4 1.433(4) . ?
C5 C6 1.463(4) . ?
C3 C4 1.375(4) . ?
C3 C27 1.465(4) . ?
C19 C20 1.381(4) . ?
C19 H19 0.9500 . ?
C20 C21 1.464(4) . ?
C17 C12 1.405(4) . ?
C17 C16 1.410(4) . ?
C21 C22 1.402(4) . ?
C21 C26 1.404(4) . ?
C4 H4 0.9500 . ?
C39 C40 1.523(4) . ?
C39 H39A 0.9900 . ?
C39 H39B 0.9900 . ?
C26 C25 1.397(4) . ?
C26 H26 0.9500 . ?
C27 C32 1.400(4) . ?
C27 C28 1.402(4) . ?
C22 C23 1.381(4) . ?
C22 H22 0.9500 . ?
C12 C13 1.389(4) . ?
C12 H12 0.9500 . ?
C35 C36 1.529(4) . ?
C35 H35A 0.9900 . ?
C35 H35B 0.9900 . ?
C32 C31 1.389(4) . ?
C32 H32 0.9500 . ?
C6 C11 1.395(4) . ?
C6 C7 1.403(4) . ?
C31 C30 1.391(4) . ?
C31 H31 0.9500 . ?
C11 C10 1.390(4) . ?
C11 H11 0.9500 . ?
C25 C24 1.389(4) . ?
C25 H25 0.9500 . ?
C37 C38 1.526(4) . ?
C37 H37A 0.9900 . ?
C37 H37B 0.9900 . ?
C16 C15 1.385(4) . ?
C16 H16 0.9500 . ?
C30 O2 1.368(3) . ?
C30 C29 1.395(4) . ?
C10 C9 1.391(4) . ?
C10 H10 0.9500 . ?
C23 C24 1.395(4) . ?
C23 H23 0.9500 . ?
C29 C28 1.389(4) . ?
C29 H29 0.9500 . ?
C7 C8 1.384(4) . ?
C7 H7 0.9500 . ?
C24 O1 1.372(4) . ?
C13 C14 1.397(5) . ?
C13 H13 0.9500 . ?
C40 H40A 0.9800 . ?
C40 H40B 0.9800 . ?
C40 H40C 0.9800 . ?
C28 H28 0.9500 . ?
C8 C9 1.393(5) . ?
C8 H8 0.9500 . ?
C9 H9 0.9500 . ?
C36 H36A 0.9800 . ?
C36 H36B 0.9800 . ?
C36 H36C 0.9800 . ?
O1 C33 1.430(4) . ?
C34 O2 1.424(3) . ?
C34 H34A 0.9800 . ?
C34 H34B 0.9800 . ?
C34 H34C 0.9800 . ?
C15 C14 1.388(5) . ?
C15 H15 0.9500 . ?
C14 H14 0.9500 . ?
C33 H33A 0.9800 . ?
C33 H33B 0.9800 . ?
C33 H33C 0.9800 . ?
C38 H38A 0.9800 . ?
C38 H38B 0.9800 . ?
C38 H38C 0.9800 . ?

loop_
_platon_squeeze_void_nr
_platon_squeeze_void_average_x
_platon_squeeze_void_average_y
_platon_squeeze_void_average_z
_platon_squeeze_void_volume
_platon_squeeze_void_count_electrons
1 0.000 -0.013 0.000 329.7 30.2
